data_2233147
loop_
_publ_author_name
'Potgieter, Kim'
'Gerber, Thomas'
'Hosten, Eric'
'Betz, Richard'

_publ_section_title
;
 2-({[4-(1,3-Benzothiazol-2-yl)phenyl]amino}methyl)phenol
;
_journal_coeditor_code GG2063
_journal_issue 1
_journal_name_full 'Acta Crystallographica Section E'
_journal_page_first o27
_journal_paper_doi 10.1107/S1600536811051580
_journal_volume 68
_journal_year 2012
_chemical_formula_iupac 'C20 H16 N2 O S'
_chemical_formula_moiety 'C20 H16 N2 O S'
_chemical_formula_sum 'C20 H16 N2 O S'
_chemical_formula_weight 332.41
_chemical_name_systematic
;
2-({[4-(1,3-Benzothiazol-2-yl)phenyl]amino}methyl)phenol
;
_space_group_IT_number 14
_symmetry_cell_setting monoclinic
_symmetry_space_group_name_Hall '-P 2ybc'
_symmetry_space_group_name_H-M 'P 1 21/c 1'
_atom_sites_solution_hydrogens geom
_atom_sites_solution_primary direct
_atom_sites_solution_secondary difmap
_audit_creation_method SHELXL-97
_cell_angle_alpha 90.00
_cell_angle_beta 121.5460(10)
_cell_angle_gamma 90.00
_cell_formula_units_Z 4
_cell_length_a 13.3260(4)
_cell_length_b 5.79400(10)
_cell_length_c 24.2246(6)
_cell_measurement_reflns_used 7469
_cell_measurement_temperature 200(2)
_cell_measurement_theta_max 28.26
_cell_measurement_theta_min 3.06
_cell_volume 1593.99(7)
_computing_cell_refinement 'SAINT (Bruker, 2010)'
_computing_data_collection 'APEX2 (Bruker, 2010)'
_computing_data_reduction 'SAINT (Bruker, 2010)'
_computing_molecular_graphics 'ORTEP-3 (Farrugia, 1997) and Mercury (Macrae <i>et al.</i>, 2008)'
_computing_publication_material 'SHELXL97 (Sheldrick, 2008) and PLATON (Spek, 2009)'
_computing_structure_refinement 'SHELXL97 (Sheldrick, 2008)'
_computing_structure_solution 'SIR97 (Altomare <i>et al.</i>, 1999)'
_diffrn_ambient_temperature 200(2)
_diffrn_measured_fraction_theta_full 0.995
_diffrn_measured_fraction_theta_max 0.995
_diffrn_measurement_device_type 'Bruker APEXII CCD'
_diffrn_measurement_method '\f and \w scans'
_diffrn_radiation_monochromator graphite
_diffrn_radiation_source 'fine-focus sealed tube'
_diffrn_radiation_type MoK\a
_diffrn_radiation_wavelength 0.71069
_diffrn_reflns_av_R_equivalents 0.0178
_diffrn_reflns_av_sigmaI/netI 0.0187
_diffrn_reflns_limit_h_max 17
_diffrn_reflns_limit_h_min -17
_diffrn_reflns_limit_k_max 7
_diffrn_reflns_limit_k_min -4
_diffrn_reflns_limit_l_max 32
_diffrn_reflns_limit_l_min -31
_diffrn_reflns_number 15126
_diffrn_reflns_theta_full 28.30
_diffrn_reflns_theta_max 28.30
_diffrn_reflns_theta_min 1.85
_exptl_absorpt_coefficient_mu 0.212
_exptl_absorpt_correction_T_max 1.0000
_exptl_absorpt_correction_T_min 0.9286
_exptl_absorpt_correction_type multi-scan
_exptl_absorpt_process_details
;
(SADABS; Bruker, 2008)
;
_exptl_crystal_colour brown
_exptl_crystal_density_diffrn 1.385
_exptl_crystal_density_method 'not measured'
_exptl_crystal_description platelet
_exptl_crystal_F_000 696
_exptl_crystal_size_max 0.444
_exptl_crystal_size_mid 0.17
_exptl_crystal_size_min 0.105
_refine_diff_density_max 0.298
_refine_diff_density_min -0.234
_refine_ls_extinction_method none
_refine_ls_goodness_of_fit_ref 1.025
_refine_ls_hydrogen_treatment mixed
_refine_ls_matrix_type full
_refine_ls_number_parameters 221
_refine_ls_number_reflns 3953
_refine_ls_number_restraints 0
_refine_ls_restrained_S_all 1.025
_refine_ls_R_factor_all 0.0453
_refine_ls_R_factor_gt 0.0334
_refine_ls_shift/su_max 0.001
_refine_ls_shift/su_mean 0.000
_refine_ls_structure_factor_coef Fsqd
_refine_ls_weighting_details 'calc w=1/[\s^2^(Fo^2^)+(0.0417P)^2^+0.6757P] where P=(Fo^2^+2Fc^2^)/3'
_refine_ls_weighting_scheme calc
_refine_ls_wR_factor_gt 0.0842
_refine_ls_wR_factor_ref 0.0921
_reflns_number_gt 3272
_reflns_number_total 3953
_reflns_threshold_expression I>2sigma(I)
_cod_data_source_file gg2063.cif
_cod_data_source_block I
_cod_original_sg_symbol_H-M 'P 21/c'
_cod_database_code 2233147
_cod_database_fobs_code 2233147

loop_
_symmetry_equiv_pos_as_xyz
'x, y, z'
'-x, y+1/2, -z+1/2'
'-x, -y, -z'
'x, -y-1/2, z-1/2'

loop_
_atom_site_type_symbol
_atom_site_label
_atom_site_fract_x
_atom_site_fract_y
_atom_site_fract_z
_atom_site_U_iso_or_equiv
_atom_site_adp_type
_atom_site_calc_flag
_atom_site_refinement_flags
_atom_site_occupancy
_atom_site_symmetry_multiplicity
S S1 0.42147(3) 0.68632(6) 0.257240(17) 0.03011(10) Uani d . 1 1
O O1 -0.15303(8) 0.05617(17) -0.19880(5) 0.0317(2) Uani d . 1 1
H H1 -0.1951 -0.0563 -0.2167 0.048 Uiso d R 1 1
N N1 0.31149(9) 0.30173(19) 0.24291(5) 0.0264(2) Uani d . 1 1
N N2 0.09494(11) 0.5026(2) -0.06249(6) 0.0317(3) Uani d . 1 1
H H72 0.1055(16) 0.621(4) -0.0774(9) 0.049(5) Uiso d . 1 1
C C1 0.32433(11) 0.4656(2) 0.20995(6) 0.0246(3) Uani d . 1 1
C C2 0.00373(12) 0.3473(2) -0.10753(6) 0.0291(3) Uani d . 1 1
H H2A -0.0541 0.4367 -0.1460 0.035 Uiso calc R 1 1
H H2B -0.0380 0.2851 -0.0869 0.035 Uiso calc R 1 1
C C11 0.44852(11) 0.5440(2) 0.32639(7) 0.0284(3) Uani d . 1 1
C C12 0.38217(11) 0.3396(2) 0.30904(6) 0.0273(3) Uani d . 1 1
C C13 0.39226(13) 0.1916(3) 0.35715(7) 0.0343(3) Uani d . 1 1
H H13 0.3484 0.0521 0.3461 0.041 Uiso calc R 1 1
C C14 0.46741(14) 0.2528(3) 0.42110(7) 0.0398(3) Uani d . 1 1
H H14 0.4755 0.1534 0.4544 0.048 Uiso calc R 1 1
C C15 0.53187(13) 0.4580(3) 0.43785(7) 0.0390(3) Uani d . 1 1
H H15 0.5821 0.4962 0.4823 0.047 Uiso calc R 1 1
C C16 0.52407(12) 0.6063(3) 0.39127(7) 0.0344(3) Uani d . 1 1
H H16 0.5683 0.7454 0.4028 0.041 Uiso calc R 1 1
C C21 0.26744(11) 0.4708(2) 0.13979(6) 0.0254(3) Uani d . 1 1
C C22 0.27965(12) 0.6609(2) 0.10797(7) 0.0295(3) Uani d . 1 1
H H22 0.3280 0.7866 0.1328 0.035 Uiso calc R 1 1
C C23 0.22327(12) 0.6691(2) 0.04174(7) 0.0305(3) Uani d . 1 1
H H23 0.2331 0.8004 0.0215 0.037 Uiso calc R 1 1
C C24 0.15098(11) 0.4861(2) 0.00317(6) 0.0266(3) Uani d . 1 1
C C25 0.14071(12) 0.2928(2) 0.03483(7) 0.0296(3) Uani d . 1 1
H H25 0.0941 0.1652 0.0101 0.035 Uiso calc R 1 1
C C26 0.19777(12) 0.2865(2) 0.10154(6) 0.0286(3) Uani d . 1 1
H H26 0.1896 0.1541 0.1220 0.034 Uiso calc R 1 1
C C31 0.04626(11) 0.1472(2) -0.12987(6) 0.0250(3) Uani d . 1 1
C C32 -0.03897(11) 0.0004(2) -0.17724(6) 0.0258(3) Uani d . 1 1
C C33 -0.00650(12) -0.1827(2) -0.20165(6) 0.0306(3) Uani d . 1 1
H H33 -0.0649 -0.2806 -0.2340 0.037 Uiso calc R 1 1
C C34 0.11211(13) -0.2216(3) -0.17839(7) 0.0351(3) Uani d . 1 1
H H34 0.1348 -0.3467 -0.1949 0.042 Uiso calc R 1 1
C C35 0.19715(12) -0.0793(3) -0.13149(7) 0.0343(3) Uani d . 1 1
H H35 0.2781 -0.1073 -0.1155 0.041 Uiso calc R 1 1
C C36 0.16400(11) 0.1046(3) -0.10779(6) 0.0302(3) Uani d . 1 1
H H36 0.2228 0.2031 -0.0759 0.036 Uiso calc R 1 1

loop_
_atom_site_aniso_label
_atom_site_aniso_U_11
_atom_site_aniso_U_22
_atom_site_aniso_U_33
_atom_site_aniso_U_12
_atom_site_aniso_U_13
_atom_site_aniso_U_23
S1 0.02935(17) 0.02586(17) 0.03296(18) -0.00579(12) 0.01480(14) -0.00429(13)
O1 0.0241(5) 0.0321(5) 0.0340(5) -0.0054(4) 0.0118(4) -0.0005(4)
N1 0.0234(5) 0.0264(5) 0.0283(5) -0.0015(4) 0.0129(4) -0.0011(4)
N2 0.0387(7) 0.0273(6) 0.0282(6) -0.0073(5) 0.0170(5) -0.0016(5)
C1 0.0209(6) 0.0219(6) 0.0310(6) -0.0003(4) 0.0137(5) -0.0028(5)
C2 0.0284(6) 0.0303(7) 0.0277(6) -0.0025(5) 0.0139(5) -0.0015(5)
C11 0.0235(6) 0.0298(7) 0.0322(7) 0.0015(5) 0.0147(5) -0.0033(5)
C12 0.0227(6) 0.0293(6) 0.0297(6) 0.0017(5) 0.0137(5) -0.0015(5)
C13 0.0342(7) 0.0341(7) 0.0349(7) 0.0010(6) 0.0182(6) 0.0023(6)
C14 0.0390(8) 0.0489(9) 0.0314(7) 0.0077(7) 0.0184(6) 0.0055(7)
C15 0.0305(7) 0.0531(9) 0.0281(7) 0.0051(6) 0.0117(6) -0.0059(6)
C16 0.0264(6) 0.0396(8) 0.0342(7) 0.0003(6) 0.0138(6) -0.0093(6)
C21 0.0231(6) 0.0245(6) 0.0300(6) 0.0003(5) 0.0149(5) -0.0010(5)
C22 0.0281(6) 0.0244(6) 0.0332(7) -0.0057(5) 0.0142(6) -0.0027(5)
C23 0.0328(7) 0.0252(6) 0.0339(7) -0.0044(5) 0.0177(6) 0.0018(5)
C24 0.0275(6) 0.0246(6) 0.0299(6) 0.0004(5) 0.0166(5) -0.0007(5)
C25 0.0352(7) 0.0237(6) 0.0314(7) -0.0058(5) 0.0186(6) -0.0043(5)
C26 0.0346(7) 0.0228(6) 0.0321(7) -0.0030(5) 0.0201(6) -0.0009(5)
C31 0.0266(6) 0.0275(6) 0.0216(6) -0.0027(5) 0.0131(5) 0.0017(5)
C32 0.0253(6) 0.0294(6) 0.0211(6) -0.0027(5) 0.0111(5) 0.0038(5)
C33 0.0344(7) 0.0301(7) 0.0236(6) -0.0045(5) 0.0128(5) -0.0019(5)
C34 0.0400(8) 0.0370(8) 0.0309(7) 0.0022(6) 0.0204(6) -0.0031(6)
C35 0.0279(7) 0.0420(8) 0.0337(7) 0.0009(6) 0.0165(6) -0.0007(6)
C36 0.0260(6) 0.0350(7) 0.0274(6) -0.0046(5) 0.0124(5) -0.0023(5)

loop_
_atom_type_symbol
_atom_type_description
_atom_type_scat_dispersion_real
_atom_type_scat_dispersion_imag
_atom_type_scat_source
C C 0.0033 0.0016 'International Tables Vol C Tables 4.2.6.8 and 6.1.1.4'
H H 0.0000 0.0000 'International Tables Vol C Tables 4.2.6.8 and 6.1.1.4'
N N 0.0061 0.0033 'International Tables Vol C Tables 4.2.6.8 and 6.1.1.4'
O O 0.0106 0.0060 'International Tables Vol C Tables 4.2.6.8 and 6.1.1.4'
S S 0.1246 0.1234 'International Tables Vol C Tables 4.2.6.8 and 6.1.1.4'

loop_
_geom_angle_atom_site_label_1
_geom_angle_atom_site_label_2
_geom_angle_atom_site_label_3
_geom_angle
C11 S1 C1 89.62(6)
C32 O1 H1 109.4
C1 N1 C12 111.32(11)
C24 N2 C2 124.65(12)
C24 N2 H72 117.2(13)
C2 N2 H72 117.3(13)
N1 C1 C21 124.99(11)
N1 C1 S1 114.74(10)
C21 C1 S1 120.26(9)
N2 C2 C31 115.06(11)
N2 C2 H2A 108.5
C31 C2 H2A 108.5
N2 C2 H2B 108.5
C31 C2 H2B 108.5
H2A C2 H2B 107.5
C16 C11 C12 121.61(13)
C16 C11 S1 128.92(11)
C12 C11 S1 109.46(10)
N1 C12 C13 125.32(12)
N1 C12 C11 114.83(12)
C13 C12 C11 119.84(13)
C14 C13 C12 118.43(14)
C14 C13 H13 120.8
C12 C13 H13 120.8
C13 C14 C15 121.28(15)
C13 C14 H14 119.4
C15 C14 H14 119.4
C16 C15 C14 121.42(14)
C16 C15 H15 119.3
C14 C15 H15 119.3
C15 C16 C11 117.41(14)
C15 C16 H16 121.3
C11 C16 H16 121.3
C26 C21 C22 117.56(12)
C26 C21 C1 121.16(11)
C22 C21 C1 121.28(11)
C23 C22 C21 121.38(12)
C23 C22 H22 119.3
C21 C22 H22 119.3
C22 C23 C24 121.07(12)
C22 C23 H23 119.5
C24 C23 H23 119.5
N2 C24 C25 122.93(12)
N2 C24 C23 119.26(12)
C25 C24 C23 117.81(12)
C26 C25 C24 120.60(12)
C26 C25 H25 119.7
C24 C25 H25 119.7
C25 C26 C21 121.54(12)
C25 C26 H26 119.2
C21 C26 H26 119.2
C36 C31 C32 118.40(12)
C36 C31 C2 123.94(12)
C32 C31 C2 117.63(11)
O1 C32 C33 123.46(12)
O1 C32 C31 115.67(12)
C33 C32 C31 120.80(12)
C32 C33 C34 119.49(12)
C32 C33 H33 120.3
C34 C33 H33 120.3
C35 C34 C33 120.40(13)
C35 C34 H34 119.8
C33 C34 H34 119.8
C34 C35 C36 119.79(13)
C34 C35 H35 120.1
C36 C35 H35 120.1
C35 C36 C31 121.11(12)
C35 C36 H36 119.4
C31 C36 H36 119.4

loop_
_geom_bond_atom_site_label_1
_geom_bond_atom_site_label_2
_geom_bond_distance
S1 C11 1.7275(14)
S1 C1 1.7526(13)
O1 C32 1.3627(15)
O1 H1 0.8200
N1 C1 1.3082(17)
N1 C12 1.3866(16)
N2 C24 1.3616(17)
N2 C2 1.4459(17)
N2 H72 0.82(2)
C1 C21 1.4547(18)
C2 C31 1.5098(19)
C2 H2A 0.9900
C2 H2B 0.9900
C11 C16 1.3995(19)
C11 C12 1.4042(19)
C12 C13 1.3954(19)
C13 C14 1.380(2)
C13 H13 0.9500
C14 C15 1.397(2)
C14 H14 0.9500
C15 C16 1.378(2)
C15 H15 0.9500
C16 H16 0.9500
C21 C26 1.3999(18)
C21 C22 1.4018(18)
C22 C23 1.3709(19)
C22 H22 0.9500
C23 C24 1.4083(18)
C23 H23 0.9500
C24 C25 1.4038(18)
C25 C26 1.3804(19)
C25 H25 0.9500
C26 H26 0.9500
C31 C36 1.3893(18)
C31 C32 1.4022(17)
C32 C33 1.3890(19)
C33 C34 1.391(2)
C33 H33 0.9500
C34 C35 1.381(2)
C34 H34 0.9500
C35 C36 1.388(2)
C35 H35 0.9500
C36 H36 0.9500

loop_
_geom_hbond_atom_site_label_D
_geom_hbond_atom_site_label_H
_geom_hbond_atom_site_label_A
_geom_hbond_site_symmetry_A
_geom_hbond_distance_DH
_geom_hbond_distance_HA
_geom_hbond_distance_DA
_geom_hbond_angle_DHA
O1 H1 N1 3 0.82 1.95 2.7459(14) 163.6
C26 H26 O1 3 0.95 2.48 3.3645(16) 155.6
N2 H72 <i>Cg</i> 1_565 0.82(2) 2.61(2) 3.4024(14) 163.0(19)

loop_
_geom_torsion_atom_site_label_1
_geom_torsion_atom_site_label_2
_geom_torsion_atom_site_label_3
_geom_torsion_atom_site_label_4
_geom_torsion
C12 N1 C1 C21 176.61(11)
C12 N1 C1 S1 -1.79(14)
C11 S1 C1 N1 1.11(10)
C11 S1 C1 C21 -177.37(11)
C24 N2 C2 C31 -93.43(16)
C1 S1 C11 C16 178.94(13)
C1 S1 C11 C12 -0.09(10)
C1 N1 C12 C13 -177.24(13)
C1 N1 C12 C11 1.72(15)
C16 C11 C12 N1 180.00(12)
S1 C11 C12 N1 -0.88(14)
C16 C11 C12 C13 -1.0(2)
S1 C11 C12 C13 178.14(10)
N1 C12 C13 C14 179.44(13)
C11 C12 C13 C14 0.5(2)
C12 C13 C14 C15 0.3(2)
C13 C14 C15 C16 -0.8(2)
C14 C15 C16 C11 0.3(2)
C12 C11 C16 C15 0.5(2)
S1 C11 C16 C15 -178.40(11)
N1 C1 C21 C26 -3.99(19)
S1 C1 C21 C26 174.33(10)
N1 C1 C21 C22 175.56(12)
S1 C1 C21 C22 -6.12(17)
C26 C21 C22 C23 1.5(2)
C1 C21 C22 C23 -178.02(12)
C21 C22 C23 C24 -0.1(2)
C2 N2 C24 C25 11.3(2)
C2 N2 C24 C23 -169.07(13)
C22 C23 C24 N2 178.90(13)
C22 C23 C24 C25 -1.4(2)
N2 C24 C25 C26 -178.83(13)
C23 C24 C25 C26 1.5(2)
C24 C25 C26 C21 -0.1(2)
C22 C21 C26 C25 -1.5(2)
C1 C21 C26 C25 178.10(12)
N2 C2 C31 C36 2.59(19)
N2 C2 C31 C32 -175.35(11)
C36 C31 C32 O1 -177.51(11)
C2 C31 C32 O1 0.55(16)
C36 C31 C32 C33 -0.21(18)
C2 C31 C32 C33 177.85(12)
O1 C32 C33 C34 177.58(12)
C31 C32 C33 C34 0.49(19)
C32 C33 C34 C35 -0.1(2)
C33 C34 C35 C36 -0.5(2)
C34 C35 C36 C31 0.8(2)
C32 C31 C36 C35 -0.44(19)
C2 C31 C36 C35 -178.37(13)

loop_
_cod_related_entry_id
_cod_related_entry_database
_cod_related_entry_code
1 ChemSpider 30657318
